data_7224899
loop_
_publ_author_name
'Thu\'ery, Pierre'
'Harrowfield, Jack'

_publ_section_title
;
 Anchoring flexible uranyl dicarboxylate chains through stacking
 interactions of ancillary ligands on chiral U(vi) centres
;
_journal_issue 21
_journal_name_full CrystEngComm
_journal_page_first 3905
_journal_paper_doi 10.1039/C6CE00603E
_journal_volume 18
_journal_year 2016
_chemical_formula_sum 'C21 H22 N2 O6 U'
_chemical_formula_weight 636.43
_space_group_crystal_system triclinic
_space_group_IT_number 2
_space_group_name_Hall '-P 1'
_space_group_name_H-M_alt 'P -1'
_symmetry_space_group_name_Hall '-P 1'
_symmetry_space_group_name_H-M 'P -1'
_atom_sites_solution_hydrogens mixed
_audit_creation_method SHELXL-2014
_audit_update_record
;
2016-03-14 deposited with the CCDC.
2016-04-11 downloaded from the CCDC.
;
_cell_angle_alpha 73.667(4)
_cell_angle_beta 78.133(4)
_cell_angle_gamma 83.081(5)
_cell_formula_units_Z 4
_cell_length_a 9.2082(6)
_cell_length_b 13.2399(12)
_cell_length_c 18.1132(14)
_cell_measurement_reflns_used 98511
_cell_measurement_temperature 150(2)
_cell_measurement_theta_max 25.68
_cell_measurement_theta_min 2.24
_cell_volume 2069.3(3)
_computing_cell_refinement 'HKL2000 (Otwinowski & Minor, 1997)'
_computing_data_collection 'COLLECT (Nonius, 1998)'
_computing_data_reduction 'HKL2000 (Otwinowski & Minor, 1997)'
_computing_molecular_graphics 'SHELXTL (Sheldrick, 2008)'
_computing_publication_material 'SHELXTL (Sheldrick, 2008); PLATON (Spek, 2003)'
_computing_structure_refinement 'SHELXL (Sheldrick, 2015)'
_computing_structure_solution 'SHELXT (Sheldrick, 2015)'
_diffrn_ambient_temperature 150(2)
_diffrn_measured_fraction_theta_full 0.999
_diffrn_measured_fraction_theta_max 0.999
_diffrn_measurement_device_type 'Nonius Kappa-CCD area-detector diffractometer'
_diffrn_measurement_method '2 \f and 11 \w scans with 2\% steps (654 frames)'
_diffrn_radiation_monochromator graphite
_diffrn_radiation_source 'fine-focus sealed tube'
_diffrn_radiation_type MoK\a
_diffrn_radiation_wavelength 0.71073
_diffrn_reflns_av_R_equivalents 0.0505
_diffrn_reflns_av_unetI/netI 0.0658
_diffrn_reflns_Laue_measured_fraction_full 0.999
_diffrn_reflns_Laue_measured_fraction_max 0.999
_diffrn_reflns_limit_h_max 11
_diffrn_reflns_limit_h_min -11
_diffrn_reflns_limit_k_max 16
_diffrn_reflns_limit_k_min -16
_diffrn_reflns_limit_l_max 22
_diffrn_reflns_limit_l_min -22
_diffrn_reflns_number 98511
_diffrn_reflns_point_group_measured_fraction_full 0.999
_diffrn_reflns_point_group_measured_fraction_max 0.999
_diffrn_reflns_theta_full 25.242
_diffrn_reflns_theta_max 25.681
_diffrn_reflns_theta_min 2.238
_diffrn_standards_decay_% 0
_diffrn_standards_interval_time 0
_diffrn_standards_number 0
_exptl_absorpt_coefficient_mu 7.885
_exptl_absorpt_correction_T_max 0.532
_exptl_absorpt_correction_T_min 0.391
_exptl_absorpt_correction_type multi-scan
_exptl_absorpt_process_details 'SCALEPACK (Otwinowski & Minor, 1997)'
_exptl_crystal_colour 'translucent light yellow'
_exptl_crystal_density_diffrn 2.043
_exptl_crystal_description platelet
_exptl_crystal_F_000 1208
_exptl_crystal_size_max 0.21
_exptl_crystal_size_mid 0.14
_exptl_crystal_size_min 0.08
_refine_diff_density_max 1.060
_refine_diff_density_min -1.711
_refine_diff_density_rms 0.179
_refine_ls_extinction_method none
_refine_ls_goodness_of_fit_ref 1.044
_refine_ls_hydrogen_treatment constr
_refine_ls_matrix_type full
_refine_ls_number_parameters 560
_refine_ls_number_reflns 7861
_refine_ls_number_restraints 73
_refine_ls_restrained_S_all 1.077
_refine_ls_R_factor_all 0.0672
_refine_ls_R_factor_gt 0.0418
_refine_ls_shift/su_max 0.001
_refine_ls_shift/su_mean 0.000
_refine_ls_structure_factor_coef Fsqd
_refine_ls_weighting_details 'w=1/[\s^2^(Fo^2^)+(0.0453P)^2^+1.5997P] where P=(Fo^2^+2Fc^2^)/3'
_refine_ls_weighting_scheme calc
_refine_ls_wR_factor_gt 0.0914
_refine_ls_wR_factor_ref 0.0982
_reflns_Friedel_coverage 0.000
_reflns_number_gt 5761
_reflns_number_total 7861
_reflns_threshold_expression 'I > 2\s(I)'
_cod_data_source_file c6ce00603e1.cif
_cod_data_source_block 5
_cod_depositor_comments 'Adding full bibliography for 7224895--7224902.cif.'
_cod_database_code 7224899
_shelx_space_group_comment
;
The symmetry employed for this shelxl refinement is uniquely defined
by the following loop, which should always be used as a source of
symmetry information in preference to the above space-group names.
They are only intended as comments.
;
_shelxl_version_number 2014-3

loop_
_space_group_symop_operation_xyz
'x, y, z'
'-x, -y, -z'

loop_
_atom_site_label
_atom_site_type_symbol
_atom_site_fract_x
_atom_site_fract_y
_atom_site_fract_z
_atom_site_U_iso_or_equiv
_atom_site_adp_type
_atom_site_occupancy
_atom_site_site_symmetry_order
_atom_site_calc_flag
_atom_site_refinement_flags_posn
_atom_site_refinement_flags_adp
_atom_site_refinement_flags_occupancy
_atom_site_disorder_assembly
_atom_site_disorder_group
U1 U 0.78394(3) 0.18239(2) 0.62382(2) 0.03611(10) Uani 1 1 d . . . . .
U2 U 1.44210(3) 0.70239(2) 0.86379(2) 0.03640(10) Uani 1 1 d . . . . .
O1 O 0.8652(6) 0.0758(5) 0.6881(3) 0.0420(14) Uani 1 1 d . . . . .
O2 O 0.6987(6) 0.2885(5) 0.5614(3) 0.0512(16) Uani 1 1 d . . . . .
O3 O 1.5167(6) 0.6062(4) 0.9383(3) 0.0441(14) Uani 1 1 d . . . . .
O4 O 1.3728(6) 0.8000(4) 0.7879(3) 0.0404(13) Uani 1 1 d . . . . .
O5 O 1.0296(6) 0.2484(6) 0.5793(4) 0.0604(18) Uani 1 1 d D . . . .
O6 O 0.8956(7) 0.3076(6) 0.6735(4) 0.066(2) Uani 1 1 d D . . . .
O7 O 1.4351(6) 0.5533(5) 0.8099(4) 0.0489(15) Uani 1 1 d . . . . .
O8 O 1.6339(5) 0.6424(5) 0.7671(3) 0.0443(14) Uani 1 1 d . . . . .
O9 O 0.6306(6) 0.2275(5) 0.7386(3) 0.0441(14) Uani 1 1 d . . . . .
O10 O 0.5292(6) 0.1308(5) 0.6874(3) 0.0489(15) Uani 1 1 d . . . . .
O11 O -0.3330(6) -0.2007(5) 0.8317(3) 0.0459(14) Uani 1 1 d . . . . .
O12 O -0.5180(6) -0.1525(5) 0.9156(3) 0.0465(14) Uani 1 1 d . . . . .
N1 N 0.7101(6) 0.0247(5) 0.5799(3) 0.0347(15) Uani 1 1 d . . . . .
N2 N 0.9122(7) 0.1574(5) 0.4826(4) 0.0366(15) Uani 1 1 d . . . . .
N3 N 1.2506(7) 0.7074(5) 0.9936(4) 0.0387(16) Uani 1 1 d . . . . .
N4 N 1.1690(7) 0.6506(5) 0.8777(4) 0.0395(16) Uani 1 1 d . . . . .
C1 C 1.0163(12) 0.3171(10) 0.6216(7) 0.090(3) Uani 1 1 d D U . . .
C2 C 1.1527(10) 0.3623(9) 0.6283(7) 0.109(3) Uani 1 1 d D U . . .
H2A H 1.2226 0.3154 0.6598 0.131 Uiso 0.632(12) 1 d R U P A .
H2B H 1.2035 0.3815 0.5729 0.131 Uiso 0.632(12) 1 d R U P . .
H2C H 1.2309 0.3072 0.6326 0.131 Uiso 0.368(12) 1 d R U P . .
H2D H 1.1330 0.3838 0.6760 0.131 Uiso 0.368(12) 1 d R U P . .
C3A C 1.1064(12) 0.4661(11) 0.6444(11) 0.094(4) Uani 0.632(12) 1 d D U P A 1
H3A H 1.0921 0.4474 0.7022 0.113 Uiso 0.632(12) 1 d R U P A 1
H3B H 1.0113 0.4991 0.6286 0.113 Uiso 0.632(12) 1 d R U P A 1
C4A C 1.2250(12) 0.5415(9) 0.6116(10) 0.083(4) Uani 0.632(12) 1 d D U P A 1
H4A H 1.2409 0.5583 0.5538 0.100 Uiso 0.632(12) 1 d R U P A 1
H4B H 1.1918 0.6077 0.6270 0.100 Uiso 0.632(12) 1 d R U P A 1
C3B C 1.207(3) 0.4482(19) 0.5645(10) 0.111(5) Uani 0.368(12) 1 d D U P A 2
H3C H 1.1466 0.5113 0.5692 0.133 Uiso 0.368(12) 1 d R U P A 2
H3D H 1.2019 0.4359 0.5153 0.133 Uiso 0.368(12) 1 d R U P A 2
C4B C 1.367(2) 0.461(2) 0.5697(12) 0.097(5) Uani 0.368(12) 1 d D U P A 2
H4C H 1.4129 0.5093 0.5228 0.116 Uiso 0.368(12) 1 d R U P A 2
H4D H 1.4226 0.3942 0.5755 0.116 Uiso 0.368(12) 1 d R U P A 2
C5 C 1.3622(11) 0.5025(9) 0.6384(7) 0.096(3) Uani 1 1 d D U . . .
H5A H 1.4072 0.4457 0.6135 0.115 Uiso 0.632(12) 1 d R U P A .
H5B H 1.3436 0.4722 0.6958 0.115 Uiso 0.632(12) 1 d R U P . .
H5C H 1.3890 0.4469 0.6814 0.115 Uiso 0.368(12) 1 d R U P . .
H5D H 1.2644 0.5321 0.6546 0.115 Uiso 0.368(12) 1 d R U P . .
C6 C 1.4746(10) 0.5872(9) 0.6126(7) 0.084(3) Uani 1 1 d D U . . .
H6A H 1.4350 0.6443 0.6382 0.101 Uiso 1 1 calc R U . . .
H6B H 1.4835 0.6180 0.5555 0.101 Uiso 1 1 calc R U . . .
C7 C 1.6310(10) 0.5490(9) 0.6310(6) 0.074(3) Uani 1 1 d D U . . .
H7A H 1.6922 0.6106 0.6160 0.089 Uiso 1 1 calc R U . . .
H7B H 1.6778 0.5009 0.5984 0.089 Uiso 1 1 calc R U . . .
C8 C 1.6334(11) 0.4903(8) 0.7191(6) 0.063(3) Uani 1 1 d . . . . .
H8A H 1.5763 0.4265 0.7348 0.075 Uiso 1 1 calc R U . . .
H8B H 1.7370 0.4683 0.7268 0.075 Uiso 1 1 calc R U . . .
C9 C 1.5644(9) 0.5652(7) 0.7678(5) 0.046(2) Uani 1 1 d . . . . .
C10 C 0.5247(8) 0.1758(7) 0.7405(5) 0.0385(19) Uani 1 1 d . . . . .
C11 C 0.3964(10) 0.1633(8) 0.8093(5) 0.054(2) Uani 1 1 d . . . . .
H11A H 0.4379 0.1440 0.8581 0.065 Uiso 1 1 calc R U . . .
H11B H 0.3401 0.2325 0.8061 0.065 Uiso 1 1 calc R U . . .
C12 C 0.2888(9) 0.0824(7) 0.8155(5) 0.045(2) Uani 1 1 d . . . . .
H12A H 0.3441 0.0211 0.7990 0.054 Uiso 1 1 calc R U . . .
H12B H 0.2171 0.1135 0.7800 0.054 Uiso 1 1 calc R U . . .
C13 C 0.2040(9) 0.0451(7) 0.8999(5) 0.046(2) Uani 1 1 d . . . . .
H13A H 0.2766 0.0184 0.9355 0.055 Uiso 1 1 calc R U . . .
H13B H 0.1448 0.1060 0.9151 0.055 Uiso 1 1 calc R U . . .
C14 C 0.1000(8) -0.0418(7) 0.9100(5) 0.044(2) Uani 1 1 d . . . . .
H14A H 0.1519 -0.0918 0.8801 0.052 Uiso 1 1 calc R U . . .
H14B H 0.0806 -0.0812 0.9659 0.052 Uiso 1 1 calc R U . . .
C15 C -0.0476(8) -0.0039(7) 0.8841(5) 0.0386(19) Uani 1 1 d . . . . .
H15A H -0.1010 0.0449 0.9147 0.046 Uiso 1 1 calc R U . . .
H15B H -0.0288 0.0363 0.8284 0.046 Uiso 1 1 calc R U . . .
C16 C -0.1456(8) -0.0910(7) 0.8935(5) 0.045(2) Uani 1 1 d . . . . .
H16A H -0.1548 -0.1364 0.9478 0.054 Uiso 1 1 calc R U . . .
H16B H -0.0976 -0.1350 0.8580 0.054 Uiso 1 1 calc R U . . .
C17 C -0.2999(9) -0.0520(7) 0.8763(5) 0.050(2) Uani 1 1 d . . . . .
H17A H -0.3544 -0.0181 0.9171 0.059 Uiso 1 1 calc R U . . .
H17B H -0.2911 0.0019 0.8254 0.059 Uiso 1 1 calc R U . . .
C18 C -0.3872(9) -0.1390(7) 0.8738(5) 0.043(2) Uani 1 1 d . . . . .
C19 C 0.6259(8) -0.0498(6) 0.6301(4) 0.0372(18) Uani 1 1 d . . . . .
H19 H 0.6012 -0.0486 0.6834 0.045 Uiso 1 1 calc R U . . .
C20 C 0.5725(8) -0.1293(7) 0.6081(5) 0.042(2) Uani 1 1 d . . . . .
H20 H 0.5159 -0.1820 0.6461 0.050 Uiso 1 1 calc R U . . .
C21 C 0.6028(8) -0.1307(7) 0.5304(5) 0.0412(19) Uani 1 1 d . . . . .
H21 H 0.5643 -0.1826 0.5140 0.049 Uiso 1 1 calc R U . . .
C22 C 0.6910(8) -0.0543(7) 0.4765(5) 0.0391(19) Uani 1 1 d . . . . .
C23 C 0.7468(8) 0.0197(6) 0.5044(4) 0.0340(17) Uani 1 1 d . . . . .
C24 C 0.8503(8) 0.0939(6) 0.4526(4) 0.0358(18) Uani 1 1 d . . . . .
C25 C 0.8898(9) 0.0910(7) 0.3724(4) 0.040(2) Uani 1 1 d . . . . .
C26 C 0.8192(9) 0.0220(7) 0.3447(5) 0.044(2) Uani 1 1 d . . . . .
H26 H 0.8379 0.0259 0.2905 0.053 Uiso 1 1 calc R U . . .
C27 C 0.7276(9) -0.0478(7) 0.3940(5) 0.043(2) Uani 1 1 d . . . . .
H27 H 0.6852 -0.0945 0.3743 0.052 Uiso 1 1 calc R U . . .
C28 C 1.0002(9) 0.1585(7) 0.3249(5) 0.046(2) Uani 1 1 d . . . . .
H28 H 1.0297 0.1605 0.2711 0.056 Uiso 1 1 calc R U . . .
C29 C 1.0635(9) 0.2198(8) 0.3552(5) 0.049(2) Uani 1 1 d . . . . .
H29 H 1.1397 0.2635 0.3235 0.058 Uiso 1 1 calc R U . . .
C30 C 1.0159(8) 0.2188(7) 0.4346(4) 0.0382(19) Uani 1 1 d . . . . .
H30 H 1.0599 0.2642 0.4549 0.046 Uiso 1 1 calc R U . . .
C31 C 1.2910(10) 0.7274(7) 1.0542(5) 0.047(2) Uani 1 1 d . . . . .
H31 H 1.3899 0.7465 1.0476 0.057 Uiso 1 1 calc R U . . .
C32 C 1.2000(10) 0.7224(7) 1.1263(5) 0.051(2) Uani 1 1 d . . . . .
H32 H 1.2352 0.7385 1.1671 0.061 Uiso 1 1 calc R U . . .
C33 C 1.0590(10) 0.6940(7) 1.1364(5) 0.055(3) Uani 1 1 d . . . . .
H33 H 0.9939 0.6907 1.1850 0.066 Uiso 1 1 calc R U . . .
C34 C 1.0088(9) 0.6696(6) 1.0769(5) 0.041(2) Uani 1 1 d . . . . .
C35 C 1.1082(8) 0.6757(6) 1.0062(5) 0.0372(19) Uani 1 1 d . . . . .
C36 C 1.0663(8) 0.6481(6) 0.9433(5) 0.0369(19) Uani 1 1 d . . . . .
C37 C 0.9196(8) 0.6172(6) 0.9524(5) 0.041(2) Uani 1 1 d . . . . .
C38 C 0.8182(9) 0.6127(7) 1.0238(5) 0.046(2) Uani 1 1 d . . . . .
H38 H 0.7203 0.5919 1.0298 0.055 Uiso 1 1 calc R U . . .
C39 C 0.8608(9) 0.6378(7) 1.0829(5) 0.050(2) Uani 1 1 d . . . . .
H39 H 0.7915 0.6345 1.1302 0.060 Uiso 1 1 calc R U . . .
C40 C 0.8827(8) 0.5933(7) 0.8870(5) 0.044(2) Uani 1 1 d . . . . .
H40 H 0.7853 0.5742 0.8894 0.053 Uiso 1 1 calc R U . . .
C41 C 0.9845(8) 0.5977(7) 0.8220(5) 0.043(2) Uani 1 1 d . . . . .
H41 H 0.9601 0.5814 0.7784 0.052 Uiso 1 1 calc R U . . .
C42 C 1.1272(9) 0.6265(7) 0.8191(5) 0.044(2) Uani 1 1 d . . . . .
H42 H 1.1982 0.6291 0.7725 0.053 Uiso 1 1 calc R U . . .

loop_
_atom_site_aniso_label
_atom_site_aniso_U_11
_atom_site_aniso_U_22
_atom_site_aniso_U_33
_atom_site_aniso_U_23
_atom_site_aniso_U_13
_atom_site_aniso_U_12
U1 0.03304(17) 0.0418(2) 0.03619(18) -0.01559(14) -0.00046(12) -0.01035(13)
U2 0.03132(16) 0.0378(2) 0.03892(18) -0.00678(14) -0.00507(13) -0.00831(13)
O1 0.039(3) 0.053(4) 0.038(3) -0.017(3) -0.009(2) -0.002(3)
O2 0.052(3) 0.051(4) 0.046(3) -0.009(3) -0.004(3) 0.000(3)
O3 0.038(3) 0.042(3) 0.046(3) 0.000(3) -0.008(2) -0.003(3)
O4 0.038(3) 0.040(3) 0.041(3) -0.004(3) -0.008(2) -0.006(2)
O5 0.043(3) 0.081(5) 0.064(4) -0.033(4) 0.012(3) -0.035(3)
O6 0.059(4) 0.076(5) 0.074(5) -0.044(4) 0.016(3) -0.032(4)
O7 0.037(3) 0.047(4) 0.063(4) -0.015(3) -0.002(3) -0.013(3)
O8 0.032(3) 0.049(4) 0.052(3) -0.018(3) 0.004(2) -0.012(3)
O9 0.040(3) 0.050(4) 0.049(3) -0.027(3) 0.006(2) -0.016(3)
O10 0.034(3) 0.069(4) 0.053(4) -0.037(3) 0.007(3) -0.016(3)
O11 0.037(3) 0.049(4) 0.052(4) -0.014(3) -0.003(3) -0.015(3)
O12 0.045(3) 0.049(4) 0.050(3) -0.020(3) -0.002(3) -0.015(3)
N1 0.034(3) 0.040(4) 0.031(3) -0.013(3) -0.002(3) -0.009(3)
N2 0.033(3) 0.040(4) 0.035(3) -0.008(3) -0.001(3) -0.007(3)
N3 0.039(4) 0.036(4) 0.043(4) -0.012(3) -0.010(3) -0.004(3)
N4 0.031(3) 0.044(4) 0.041(4) -0.005(3) -0.006(3) -0.007(3)
C1 0.084(7) 0.121(9) 0.087(7) -0.063(6) 0.013(6) -0.052(6)
C2 0.101(6) 0.123(8) 0.117(7) -0.059(6) 0.015(6) -0.054(6)
C3A 0.078(7) 0.105(9) 0.102(8) -0.039(7) 0.011(7) -0.037(7)
C4A 0.069(7) 0.102(8) 0.088(8) -0.032(7) -0.003(6) -0.039(7)
C3B 0.102(9) 0.125(10) 0.118(9) -0.055(9) 0.010(9) -0.057(9)
C4B 0.085(9) 0.115(10) 0.106(9) -0.050(8) 0.004(8) -0.052(8)
C5 0.085(6) 0.116(7) 0.097(6) -0.035(6) -0.003(5) -0.048(6)
C6 0.084(6) 0.101(7) 0.080(6) -0.033(5) -0.008(5) -0.043(5)
C7 0.082(6) 0.079(7) 0.071(6) -0.041(5) 0.011(5) -0.040(6)
C8 0.065(6) 0.050(6) 0.070(7) -0.027(5) 0.014(5) -0.011(5)
C9 0.045(5) 0.042(5) 0.052(5) -0.009(4) -0.011(4) -0.010(4)
C10 0.038(4) 0.039(5) 0.044(5) -0.019(4) -0.004(3) -0.011(4)
C11 0.055(5) 0.066(6) 0.049(5) -0.035(5) 0.009(4) -0.019(5)
C12 0.040(4) 0.053(6) 0.044(5) -0.018(4) 0.005(4) -0.014(4)
C13 0.037(4) 0.051(6) 0.052(5) -0.017(4) -0.007(4) -0.007(4)
C14 0.041(4) 0.042(5) 0.045(5) -0.014(4) 0.002(4) -0.003(4)
C15 0.037(4) 0.038(5) 0.045(5) -0.016(4) -0.007(3) -0.004(4)
C16 0.038(4) 0.054(6) 0.040(5) -0.010(4) 0.000(4) -0.008(4)
C17 0.049(5) 0.042(5) 0.054(5) -0.007(4) -0.005(4) -0.010(4)
C18 0.037(4) 0.055(6) 0.036(4) -0.006(4) -0.008(4) -0.009(4)
C19 0.043(4) 0.036(5) 0.035(4) -0.011(4) -0.003(3) -0.011(4)
C20 0.039(4) 0.040(5) 0.047(5) -0.014(4) -0.005(4) -0.005(4)
C21 0.041(4) 0.035(5) 0.050(5) -0.015(4) -0.009(4) -0.006(4)
C22 0.034(4) 0.044(5) 0.044(5) -0.019(4) -0.013(3) 0.006(4)
C23 0.032(4) 0.039(5) 0.034(4) -0.014(4) -0.009(3) 0.004(3)
C24 0.034(4) 0.033(4) 0.037(4) -0.005(4) -0.004(3) 0.000(3)
C25 0.043(4) 0.046(5) 0.030(4) -0.016(4) -0.001(3) 0.006(4)
C26 0.050(5) 0.051(6) 0.037(4) -0.023(4) -0.007(4) -0.001(4)
C27 0.048(5) 0.052(6) 0.039(4) -0.023(4) -0.014(4) -0.001(4)
C28 0.052(5) 0.052(6) 0.030(4) -0.010(4) 0.001(4) -0.003(4)
C29 0.038(4) 0.060(6) 0.036(5) -0.003(4) 0.005(4) -0.001(4)
C30 0.037(4) 0.045(5) 0.035(4) -0.016(4) -0.001(3) -0.008(4)
C31 0.052(5) 0.049(6) 0.044(5) -0.009(4) -0.018(4) -0.004(4)
C32 0.061(6) 0.053(6) 0.038(5) -0.011(4) -0.011(4) -0.006(5)
C33 0.059(6) 0.049(6) 0.047(5) -0.007(4) 0.006(4) -0.004(5)
C34 0.044(4) 0.032(5) 0.042(5) -0.002(4) -0.006(4) -0.011(4)
C35 0.030(4) 0.035(5) 0.040(4) -0.005(4) 0.000(3) -0.002(3)
C36 0.030(4) 0.032(4) 0.045(5) -0.006(4) -0.006(3) 0.003(3)
C37 0.038(4) 0.031(5) 0.048(5) -0.002(4) -0.010(4) 0.001(3)
C38 0.032(4) 0.047(5) 0.056(5) -0.014(4) -0.002(4) -0.006(4)
C39 0.041(5) 0.041(5) 0.054(5) -0.004(4) 0.008(4) 0.001(4)
C40 0.029(4) 0.040(5) 0.066(6) -0.015(4) -0.018(4) 0.003(4)
C41 0.036(4) 0.044(5) 0.050(5) -0.010(4) -0.014(4) -0.004(4)
C42 0.038(4) 0.049(6) 0.047(5) -0.007(4) -0.015(4) -0.013(4)

loop_
_atom_type_symbol
_atom_type_description
_atom_type_scat_dispersion_real
_atom_type_scat_dispersion_imag
_atom_type_scat_source
C C 0.0033 0.0016 'International Tables Vol C Tables 4.2.6.8 and 6.1.1.4'
H H 0.0000 0.0000 'International Tables Vol C Tables 4.2.6.8 and 6.1.1.4'
N N 0.0061 0.0033 'International Tables Vol C Tables 4.2.6.8 and 6.1.1.4'
O O 0.0106 0.0060 'International Tables Vol C Tables 4.2.6.8 and 6.1.1.4'
U U -9.6767 9.6646 'International Tables Vol C Tables 4.2.6.8 and 6.1.1.4'

loop_
_geom_angle_atom_site_label_1
_geom_angle_atom_site_label_2
_geom_angle_atom_site_label_3
_geom_angle
_geom_angle_site_symmetry_1
_geom_angle_site_symmetry_3
O2 U1 O1 178.6(2) . .
O2 U1 O5 94.4(3) . .
O1 U1 O5 86.8(2) . .
O2 U1 O9 91.0(2) . .
O1 U1 O9 87.8(2) . .
O5 U1 O9 117.8(2) . .
O2 U1 O10 86.3(2) . .
O1 U1 O10 92.3(2) . .
O5 U1 O10 170.0(2) . .
O9 U1 O10 52.24(18) . .
O2 U1 O6 90.5(3) . .
O1 U1 O6 89.7(3) . .
O5 U1 O6 52.3(2) . .
O9 U1 O6 65.81(18) . .
O10 U1 O6 117.84(19) . .
O2 U1 N1 99.7(3) . .
O1 U1 N1 80.2(2) . .
O5 U1 N1 121.6(2) . .
O9 U1 N1 118.28(18) . .
O10 U1 N1 67.94(18) . .
O6 U1 N1 168.8(2) . .
O2 U1 N2 78.1(2) . .
O1 U1 N2 103.0(2) . .
O5 U1 N2 67.0(2) . .
O9 U1 N2 168.67(19) . .
O10 U1 N2 122.81(19) . .
O6 U1 N2 117.0(2) . .
N1 U1 N2 61.31(19) . .
O3 U2 O4 178.3(2) . .
O3 U2 O8 88.7(2) . .
O4 U2 O8 90.1(2) . .
O3 U2 O7 84.1(2) . .
O4 U2 O7 96.2(2) . .
O8 U2 O7 52.96(18) . .
O3 U2 O11 90.3(2) . 1_765
O4 U2 O11 88.1(2) . 1_765
O8 U2 O11 67.7(2) . 1_765
O7 U2 O11 120.46(19) . 1_765
O3 U2 O12 92.6(2) . 1_765
O4 U2 O12 86.9(2) . 1_765
O8 U2 O12 120.97(18) . 1_765
O7 U2 O12 173.04(18) . 1_765
O11 U2 O12 53.25(19) 1_765 1_765
O3 U2 N4 105.0(2) . .
O4 U2 N4 76.7(2) . .
O8 U2 N4 117.4(2) . .
O7 U2 N4 67.9(2) . .
O11 U2 N4 163.7(2) 1_765 .
O12 U2 N4 119.0(2) 1_765 .
O3 U2 N3 75.4(2) . .
O4 U2 N3 105.9(2) . .
O8 U2 N3 162.4(2) . .
O7 U2 N3 116.6(2) . .
O11 U2 N3 119.0(2) 1_765 .
O12 U2 N3 68.27(19) 1_765 .
N4 U2 N3 61.2(2) . .
C1 O5 U1 98.9(5) . .
C1 O6 U1 96.1(5) . .
C9 O7 U2 94.1(5) . .
C9 O8 U2 94.4(5) . .
C10 O9 U1 95.0(5) . .
C10 O10 U1 93.1(5) . .
C18 O11 U2 94.1(5) . 1_345
C18 O12 U2 93.2(5) . 1_345
C19 N1 C23 117.1(7) . .
C19 N1 U1 121.2(5) . .
C23 N1 U1 121.5(5) . .
C30 N2 C24 117.5(7) . .
C30 N2 U1 122.9(5) . .
C24 N2 U1 118.4(4) . .
C31 N3 C35 115.8(7) . .
C31 N3 U2 122.0(5) . .
C35 N3 U2 121.6(5) . .
C42 N4 C36 117.6(7) . .
C42 N4 U2 120.2(5) . .
C36 N4 U2 122.1(5) . .
O6 C1 O5 111.8(7) . .
O6 C1 C2 124.3(8) . .
O5 C1 C2 119.2(9) . .
C3B C2 C1 115.9(9) . .
C3A C2 C1 107.4(7) . .
C3A C2 H2A 117.0 . .
C1 C2 H2A 118.0 . .
C3A C2 H2B 103.0 . .
C1 C2 H2B 101.0 . .
H2A C2 H2B 108.2 . .
C3B C2 H2C 107.3 . .
C1 C2 H2C 108.0 . .
C1 C2 H2D 108.3 . .
H2C C2 H2D 107.5 . .
C2 C3A C4A 112.2(8) . .
C2 C3A H3A 101.7 . .
C4A C3A H3A 108.9 . .
C2 C3A H3B 115.0 . .
C4A C3A H3B 110.3 . .
H3A C3A H3B 108.2 . .
C5 C4A C3A 113.2(9) . .
C5 C4A H4A 110.2 . .
C3A C4A H4A 108.5 . .
C5 C4A H4B 107.6 . .
C3A C4A H4B 109.3 . .
H4A C4A H4B 107.9 . .
C2 C3B C4B 107.8(9) . .
C2 C3B H3C 108.9 . .
C4B C3B H3C 109.4 . .
C2 C3B H3D 111.1 . .
C4B C3B H3D 111.1 . .
H3C C3B H3D 108.5 . .
C5 C4B C3B 107.9(9) . .
C5 C4B H4C 110.2 . .
C3B C4B H4C 110.1 . .
C5 C4B H4D 110.6 . .
C3B C4B H4D 109.6 . .
H4C C4B H4D 108.5 . .
C4A C5 C6 111.8(8) . .
C4B C5 C6 106.4(7) . .
C4A C5 H5A 108.0 . .
C6 C5 H5A 106.2 . .
C4A C5 H5B 110.3 . .
C6 C5 H5B 112.1 . .
H5A C5 H5B 108.2 . .
C4B C5 H5C 110.2 . .
C6 C5 H5C 110.3 . .
C4B C5 H5D 110.8 . .
C6 C5 H5D 110.5 . .
H5C C5 H5D 108.7 . .
C5 C6 C7 115.3(9) . .
C5 C6 H6A 108.5 . .
C7 C6 H6A 108.5 . .
C5 C6 H6B 108.5 . .
C7 C6 H6B 108.5 . .
H6A C6 H6B 107.5 . .
C6 C7 C8 114.3(8) . .
C6 C7 H7A 108.7 . .
C8 C7 H7A 108.7 . .
C6 C7 H7B 108.7 . .
C8 C7 H7B 108.7 . .
H7A C7 H7B 107.6 . .
C9 C8 C7 108.1(8) . .
C9 C8 H8A 110.1 . .
C7 C8 H8A 110.1 . .
C9 C8 H8B 110.1 . .
C7 C8 H8B 110.1 . .
H8A C8 H8B 108.4 . .
O8 C9 O7 118.4(8) . .
O8 C9 C8 120.3(8) . .
O7 C9 C8 121.4(8) . .
O9 C10 O10 119.6(7) . .
O9 C10 C11 119.3(7) . .
O10 C10 C11 121.1(7) . .
C12 C11 C10 115.8(7) . .
C12 C11 H11A 108.3 . .
C10 C11 H11A 108.3 . .
C12 C11 H11B 108.3 . .
C10 C11 H11B 108.3 . .
H11A C11 H11B 107.4 . .
C11 C12 C13 110.9(7) . .
C11 C12 H12A 109.5 . .
C13 C12 H12A 109.5 . .
C11 C12 H12B 109.5 . .
C13 C12 H12B 109.5 . .
H12A C12 H12B 108.1 . .
C14 C13 C12 112.7(7) . .
C14 C13 H13A 109.0 . .
C12 C13 H13A 109.0 . .
C14 C13 H13B 109.0 . .
C12 C13 H13B 109.0 . .
H13A C13 H13B 107.8 . .
C15 C14 C13 115.2(7) . .
C15 C14 H14A 108.5 . .
C13 C14 H14A 108.5 . .
C15 C14 H14B 108.5 . .
C13 C14 H14B 108.5 . .
H14A C14 H14B 107.5 . .
C16 C15 C14 113.8(7) . .
C16 C15 H15A 108.8 . .
C14 C15 H15A 108.8 . .
C16 C15 H15B 108.8 . .
C14 C15 H15B 108.8 . .
H15A C15 H15B 107.7 . .
C15 C16 C17 113.5(7) . .
C15 C16 H16A 108.9 . .
C17 C16 H16A 108.9 . .
C15 C16 H16B 108.9 . .
C17 C16 H16B 108.9 . .
H16A C16 H16B 107.7 . .
C18 C17 C16 112.5(7) . .
C18 C17 H17A 109.1 . .
C16 C17 H17A 109.1 . .
C18 C17 H17B 109.1 . .
C16 C17 H17B 109.1 . .
H17A C17 H17B 107.8 . .
O11 C18 O12 119.3(8) . .
O11 C18 C17 120.6(7) . .
O12 C18 C17 120.1(8) . .
N1 C19 C20 123.3(7) . .
N1 C19 H19 118.3 . .
C20 C19 H19 118.3 . .
C21 C20 C19 119.4(8) . .
C21 C20 H20 120.3 . .
C19 C20 H20 120.3 . .
C20 C21 C22 118.7(8) . .
C20 C21 H21 120.6 . .
C22 C21 H21 120.6 . .
C21 C22 C23 118.1(7) . .
C21 C22 C27 123.2(8) . .
C23 C22 C27 118.7(8) . .
N1 C23 C22 123.1(7) . .
N1 C23 C24 116.5(7) . .
C22 C23 C24 120.4(7) . .
N2 C24 C25 123.2(7) . .
N2 C24 C23 119.0(7) . .
C25 C24 C23 117.7(8) . .
C28 C25 C26 123.7(7) . .
C28 C25 C24 116.3(8) . .
C26 C25 C24 120.1(7) . .
C27 C26 C25 120.9(8) . .
C27 C26 H26 119.6 . .
C25 C26 H26 119.6 . .
C26 C27 C22 121.8(8) . .
C26 C27 H27 119.1 . .
C22 C27 H27 119.1 . .
C29 C28 C25 120.4(8) . .
C29 C28 H28 119.8 . .
C25 C28 H28 119.8 . .
C28 C29 C30 119.4(8) . .
C28 C29 H29 120.3 . .
C30 C29 H29 120.3 . .
N2 C30 C29 123.2(8) . .
N2 C30 H30 118.4 . .
C29 C30 H30 118.4 . .
N3 C31 C32 125.2(8) . .
N3 C31 H31 117.4 . .
C32 C31 H31 117.4 . .
C33 C32 C31 117.8(9) . .
C33 C32 H32 121.1 . .
C31 C32 H32 121.1 . .
C32 C33 C34 120.8(8) . .
C32 C33 H33 119.6 . .
C34 C33 H33 119.6 . .
C33 C34 C35 117.7(8) . .
C33 C34 C39 124.4(8) . .
C35 C34 C39 117.8(8) . .
N3 C35 C34 122.6(8) . .
N3 C35 C36 116.5(7) . .
C34 C35 C36 120.9(7) . .
N4 C36 C37 122.7(8) . .
N4 C36 C35 118.5(7) . .
C37 C36 C35 118.8(7) . .
C38 C37 C36 120.1(8) . .
C38 C37 C40 123.5(8) . .
C36 C37 C40 116.4(7) . .
C39 C38 C37 120.1(8) . .
C39 C38 H38 120.0 . .
C37 C38 H38 120.0 . .
C38 C39 C34 122.2(8) . .
C38 C39 H39 118.9 . .
C34 C39 H39 118.9 . .
C41 C40 C37 120.3(8) . .
C41 C40 H40 119.9 . .
C37 C40 H40 119.9 . .
C40 C41 C42 119.3(8) . .
C40 C41 H41 120.4 . .
C42 C41 H41 120.4 . .
N4 C42 C41 123.7(8) . .
N4 C42 H42 118.2 . .
C41 C42 H42 118.2 . .

loop_
_geom_bond_atom_site_label_1
_geom_bond_atom_site_label_2
_geom_bond_distance
_geom_bond_site_symmetry_2
U1 O2 1.753(6) .
U1 O1 1.757(5) .
U1 O5 2.421(5) .
U1 O9 2.442(5) .
U1 O10 2.475(5) .
U1 O6 2.499(6) .
U1 N1 2.636(7) .
U1 N2 2.680(6) .
U2 O3 1.766(5) .
U2 O4 1.769(5) .
U2 O8 2.447(5) .
U2 O7 2.448(6) .
U2 O11 2.449(5) 1_765
U2 O12 2.456(6) 1_765
U2 N4 2.630(6) .
U2 N3 2.645(6) .
O5 C1 1.326(11) .
O6 C1 1.293(11) .
O7 C9 1.275(9) .
O8 C9 1.266(10) .
O9 C10 1.247(9) .
O10 C10 1.258(9) .
O11 C18 1.262(10) .
O11 U2 2.449(5) 1_345
O12 C18 1.286(9) .
O12 U2 2.456(6) 1_345
N1 C19 1.339(9) .
N1 C23 1.358(9) .
N2 C30 1.333(9) .
N2 C24 1.352(10) .
N3 C31 1.329(11) .
N3 C35 1.379(10) .
N4 C42 1.328(11) .
N4 C36 1.353(10) .
C1 C2 1.495(8) .
C2 C3B 1.428(9) .
C2 C3A 1.480(9) .
C2 H2A 0.9899 .
C2 H2B 0.9901 .
C2 H2C 0.9600 .
C2 H2D 0.9602 .
C3A C4A 1.484(9) .
C3A H2D 1.1038 .
C3A H3A 0.9900 .
C3A H3B 0.9900 .
C4A C5 1.432(9) .
C4A H4A 0.9898 .
C4A H4B 0.9900 .
C4A H5D 0.8978 .
C3B C4B 1.528(10) .
C3B H2B 0.8564 .
C3B H3C 0.9599 .
C3B H3D 0.9600 .
C4B C5 1.486(9) .
C4B H4C 0.9600 .
C4B H4D 0.9600 .
C4B H5A 0.9068 .
C5 C6 1.528(8) .
C5 H5A 0.9901 .
C5 H5B 0.9900 .
C5 H5C 0.9599 .
C5 H5D 0.9599 .
C6 C7 1.539(8) .
C6 H6A 0.9900 .
C6 H6B 0.9900 .
C7 C8 1.569(14) .
C7 H7A 0.9900 .
C7 H7B 0.9900 .
C8 C9 1.508(12) .
C8 H8A 0.9900 .
C8 H8B 0.9900 .
C10 C11 1.517(10) .
C11 C12 1.511(12) .
C11 H11A 0.9900 .
C11 H11B 0.9900 .
C12 C13 1.538(11) .
C12 H12A 0.9900 .
C12 H12B 0.9900 .
C13 C14 1.533(12) .
C13 H13A 0.9900 .
C13 H13B 0.9900 .
C14 C15 1.512(11) .
C14 H14A 0.9900 .
C14 H14B 0.9900 .
C15 C16 1.501(11) .
C15 H15A 0.9900 .
C15 H15B 0.9900 .
C16 C17 1.515(11) .
C16 H16A 0.9900 .
C16 H16B 0.9900 .
C17 C18 1.498(12) .
C17 H17A 0.9900 .
C17 H17B 0.9900 .
C19 C20 1.396(11) .
C19 H19 0.9500 .
C20 C21 1.381(11) .
C20 H20 0.9500 .
C21 C22 1.399(11) .
C21 H21 0.9500 .
C22 C23 1.408(11) .
C22 C27 1.442(11) .
C23 C24 1.448(10) .
C24 C25 1.432(10) .
C25 C28 1.415(12) .
C25 C26 1.430(12) .
C26 C27 1.333(12) .
C26 H26 0.9500 .
C27 H27 0.9500 .
C28 C29 1.339(13) .
C28 H28 0.9500 .
C29 C30 1.413(11) .
C29 H29 0.9500 .
C30 H30 0.9500 .
C31 C32 1.388(12) .
C31 H31 0.9500 .
C32 C33 1.357(13) .
C32 H32 0.9500 .
C33 C34 1.384(13) .
C33 H33 0.9500 .
C34 C35 1.400(11) .
C34 C39 1.449(12) .
C35 C36 1.425(12) .
C36 C37 1.422(11) .
C37 C38 1.422(11) .
C37 C40 1.422(12) .
C38 C39 1.348(13) .
C38 H38 0.9500 .
C39 H39 0.9500 .
C40 C41 1.337(11) .
C40 H40 0.9500 .
C41 C42 1.399(11) .
C41 H41 0.9500 .
C42 H42 0.9500 .
